data_7013176
loop_
_publ_author_name
'Rodolphe Cl\'erac'
'F. Albert Cotton'
'Stephen P. Jeffery'
'Carlos A. Murillo'
'Xiaoping Wang'

_publ_section_title
;
 Isomerization by ligand shuffling along a Cr24+ unit: further
 reactions leading to cleavage of a quadruple bond
;
_journal_issue 15
_journal_name_full 'Dalton Trans.'
_journal_page_first 3022
_journal_page_last 3027
_journal_paper_doi 10.1039/b305304k
_journal_year 2003
_chemical_formula_sum 'C44 H36 Cr2 N16'
_chemical_formula_weight 892.89
_chemical_name_common Cr2(DpyF)4
_space_group_IT_number 2
_symmetry_cell_setting triclinic
_symmetry_space_group_name_Hall '-P 1'
_symmetry_space_group_name_H-M 'P -1'
_atom_sites_solution_hydrogens geom
_atom_sites_solution_primary direct
_atom_sites_solution_secondary difmap
_audit_creation_method SHELXL-97
_cell_angle_alpha 66.75(2)
_cell_angle_beta 89.96(5)
_cell_angle_gamma 88.52(4)
_cell_formula_units_Z 2
_cell_length_a 11.960(3)
_cell_length_b 13.305(3)
_cell_length_c 13.510(5)
_cell_measurement_reflns_used 87
_cell_measurement_temperature 213(2)
_cell_measurement_theta_max 21.9
_cell_measurement_theta_min 9.05
_cell_volume 1974.5(10)
_computing_cell_refinement MADNES
_computing_data_collection MADNES
_computing_data_reduction PROCOR
_computing_structure_refinement 'SHELXL-97 (Sheldrick, 1997)'
_computing_structure_solution 'SHELXS-97 (Sheldrick, 1990)'
_diffrn_ambient_temperature 213(2)
_diffrn_measured_fraction_theta_full 0.929
_diffrn_measured_fraction_theta_max 0.929
_diffrn_measurement_device 'Nonius FAST area detector'
_diffrn_measurement_method 'Ellipsoid-mask fitting'
_diffrn_radiation_monochromator graphite
_diffrn_radiation_source 'fine-focus sealed tube'
_diffrn_radiation_type MoK\a
_diffrn_radiation_wavelength 0.71073
_diffrn_reflns_av_R_equivalents 0.0874
_diffrn_reflns_av_sigmaI/netI 0.0752
_diffrn_reflns_limit_h_max 12
_diffrn_reflns_limit_h_min -12
_diffrn_reflns_limit_k_max 14
_diffrn_reflns_limit_k_min -14
_diffrn_reflns_limit_l_max 14
_diffrn_reflns_limit_l_min -14
_diffrn_reflns_number 9422
_diffrn_reflns_theta_full 22.68
_diffrn_reflns_theta_max 22.68
_diffrn_reflns_theta_min 2.35
_diffrn_standards_number 'None (area detector data)'
_exptl_absorpt_coefficient_mu 0.608
_exptl_absorpt_correction_T_max 0.976
_exptl_absorpt_correction_T_min 0.896
_exptl_absorpt_correction_type multi-scan
_exptl_absorpt_process_details 'SORTAV (Blessing 1995)'
_exptl_crystal_colour orange
_exptl_crystal_density_diffrn 1.502
_exptl_crystal_density_method 'not measured'
_exptl_crystal_description block
_exptl_crystal_F_000 920
_exptl_crystal_size_max 0.15
_exptl_crystal_size_mid 0.15
_exptl_crystal_size_min 0.10
_refine_diff_density_max 0.524
_refine_diff_density_min -0.525
_refine_diff_density_rms 0.090
_refine_ls_extinction_method none
_refine_ls_goodness_of_fit_ref 1.150
_refine_ls_hydrogen_treatment noref
_refine_ls_matrix_type full
_refine_ls_number_parameters 559
_refine_ls_number_reflns 4903
_refine_ls_number_restraints 0
_refine_ls_restrained_S_all 1.150
_refine_ls_R_factor_all 0.1214
_refine_ls_R_factor_gt 0.0801
_refine_ls_shift/su_max 0.001
_refine_ls_shift/su_mean 0.000
_refine_ls_structure_factor_coef Fsqd
_refine_ls_weighting_details 'calc w=1/[\s^2^(Fo^2^)+(0.0000P)^2^+12.6113P] where P=(Fo^2^+2Fc^2^)/3'
_refine_ls_weighting_scheme calc
_refine_ls_wR_factor_gt 0.1528
_refine_ls_wR_factor_ref 0.1726
_reflns_number_gt 3584
_reflns_number_total 4903
_reflns_threshold_expression I>2sigma(I)
_cod_data_source_file b305304k.txt
_cod_data_source_block cmpd1
_cod_original_cell_volume 1974.4(10)
_cod_database_code 7013176

loop_
_symmetry_equiv_pos_as_xyz
'x, y, z'
'-x, -y, -z'

loop_
_atom_site_label
_atom_site_type_symbol
_atom_site_fract_x
_atom_site_fract_y
_atom_site_fract_z
_atom_site_U_iso_or_equiv
_atom_site_adp_type
_atom_site_occupancy
_atom_site_symmetry_multiplicity
_atom_site_calc_flag
_atom_site_refinement_flags
_atom_site_disorder_assembly
_atom_site_disorder_group
Cr1 Cr -0.23672(10) -0.26324(9) 0.05262(9) 0.0257(3) Uani 1 1 d . . .
Cr2 Cr -0.23468(10) -0.25849(10) -0.09261(9) 0.0264(3) Uani 1 1 d . . .
N1 N -0.1849(5) -0.3871(5) -0.2211(6) 0.0386(17) Uani 1 1 d . . .
N2 N -0.1700(5) -0.4133(5) -0.0455(5) 0.0252(14) Uani 1 1 d . . .
N3 N -0.1664(5) -0.4205(5) 0.1250(5) 0.0272(15) Uani 1 1 d . . .
N4 N -0.1408(7) -0.5920(5) 0.2681(5) 0.054(2) Uani 1 1 d . . .
N5 N -0.3074(5) -0.1078(5) 0.0105(5) 0.0258(15) Uani 1 1 d . . .
N6 N -0.2966(5) -0.1004(5) -0.1600(5) 0.0272(15) Uani 1 1 d . . .
N7 N -0.3034(5) -0.1089(5) -0.3273(5) 0.0322(16) Uani 1 1 d . . .
N8 N -0.3130(6) 0.0541(6) -0.4843(5) 0.0392(17) Uani 1 1 d . . .
N9 N -0.3945(5) -0.3152(5) -0.0878(5) 0.0271(15) Uani 1 1 d . . .
N10 N -0.3952(5) -0.3249(5) 0.0834(5) 0.0287(15) Uani 1 1 d . . .
N11 N -0.3917(5) -0.3243(5) 0.2529(5) 0.0349(16) Uani 1 1 d . . .
N12 N -0.5632(6) -0.3048(6) 0.3319(6) 0.0471(19) Uani 1 1 d . . .
N13 N -0.0753(5) -0.2007(5) -0.1273(5) 0.0247(14) Uani 1 1 d . . .
N14 N -0.0829(5) -0.1912(5) 0.0349(5) 0.0268(15) Uani 1 1 d . . .
N15 N -0.1056(5) -0.1773(5) 0.1963(5) 0.0308(16) Uani 1 1 d . . .
N16 N 0.0492(6) -0.1298(6) 0.2787(5) 0.0420(18) Uani 1 1 d . . .
C1 C -0.1875(7) -0.4213(8) -0.3012(7) 0.048(2) Uani 1 1 d . . .
H1A H -0.2027 -0.3698 -0.3714 0.058 Uiso 1 1 calc R . .
C2 C -0.1689(8) -0.5292(8) -0.2855(7) 0.052(3) Uani 1 1 d . . .
H2A H -0.1721 -0.5508 -0.3438 0.063 Uiso 1 1 calc R . .
C3 C -0.1458(7) -0.6036(7) -0.1845(7) 0.046(2) Uani 1 1 d . . .
H3A H -0.1333 -0.6777 -0.1719 0.055 Uiso 1 1 calc R . .
C4 C -0.1408(7) -0.5699(7) -0.1001(7) 0.041(2) Uani 1 1 d . . .
H4A H -0.1233 -0.6200 -0.0297 0.049 Uiso 1 1 calc R . .
C5 C -0.1624(6) -0.4596(6) -0.1219(6) 0.0305(19) Uani 1 1 d . . .
C6 C -0.1471(6) -0.4687(6) 0.0579(6) 0.0299(19) Uani 1 1 d . . .
H6A H -0.1177 -0.5407 0.0830 0.036 Uiso 1 1 calc R . .
C7 C -0.1470(6) -0.4834(6) 0.2349(6) 0.0292(18) Uani 1 1 d . . .
C8 C -0.1374(7) -0.4322(6) 0.3056(6) 0.0334(19) Uani 1 1 d . . .
H8A H -0.1460 -0.3557 0.2809 0.040 Uiso 1 1 calc R . .
C9 C -0.1185(9) -0.6501(7) 0.3735(7) 0.062(3) Uani 1 1 d . . .
H9A H -0.1131 -0.7267 0.3974 0.074 Uiso 1 1 calc R . .
C10 C -0.1031(7) -0.6057(7) 0.4486(6) 0.041(2) Uani 1 1 d . . .
H10A H -0.0853 -0.6497 0.5209 0.049 Uiso 1 1 calc R . .
C11 C -0.1149(6) -0.4949(7) 0.4129(6) 0.036(2) Uani 1 1 d . . .
H11A H -0.1077 -0.4609 0.4617 0.044 Uiso 1 1 calc R . .
C12 C -0.3346(6) -0.0642(7) 0.0834(7) 0.0330(19) Uani 1 1 d . . .
H12A H -0.3277 -0.1088 0.1572 0.040 Uiso 1 1 calc R . .
C13 C -0.3711(7) 0.0412(7) 0.0534(7) 0.042(2) Uani 1 1 d . . .
H13A H -0.3928 0.0682 0.1053 0.050 Uiso 1 1 calc R . .
C14 C -0.3758(7) 0.1070(7) -0.0537(7) 0.046(2) Uani 1 1 d . . .
H14A H -0.3963 0.1814 -0.0757 0.056 Uiso 1 1 calc R . .
C15 C -0.3514(7) 0.0664(6) -0.1281(7) 0.040(2) Uani 1 1 d . . .
H15A H -0.3554 0.1118 -0.2018 0.047 Uiso 1 1 calc R . .
C16 C -0.3193(6) -0.0461(6) -0.0941(6) 0.0302(19) Uani 1 1 d . . .
C17 C -0.3196(6) -0.0553(6) -0.2668(6) 0.0286(19) Uani 1 1 d . . .
H17A H -0.3482 0.0170 -0.2979 0.034 Uiso 1 1 calc R . .
C18 C -0.3324(6) -0.0539(7) -0.4363(6) 0.0327(19) Uani 1 1 d . . .
C19 C -0.3759(7) -0.1106(8) -0.4905(8) 0.049(2) Uani 1 1 d . . .
H19A H -0.3853 -0.1864 -0.4551 0.059 Uiso 1 1 calc R . .
C20 C -0.3414(7) 0.1045(7) -0.5876(7) 0.046(2) Uani 1 1 d . . .
H20A H -0.3287 0.1798 -0.6220 0.056 Uiso 1 1 calc R . .
C21 C -0.3888(7) 0.0526(8) -0.6478(7) 0.048(2) Uani 1 1 d . . .
H21A H -0.4081 0.0916 -0.7208 0.058 Uiso 1 1 calc R . .
C22 C -0.4065(7) -0.0575(8) -0.5976(8) 0.050(2) Uani 1 1 d . . .
H22A H -0.4388 -0.0959 -0.6352 0.059 Uiso 1 1 calc R . .
C23 C -0.4397(7) -0.3245(6) -0.1761(6) 0.0337(19) Uani 1 1 d . . .
H23A H -0.3963 -0.3083 -0.2382 0.040 Uiso 1 1 calc R . .
C24 C -0.5486(7) -0.3574(7) -0.1760(7) 0.044(2) Uani 1 1 d . . .
H24A H -0.5801 -0.3635 -0.2371 0.052 Uiso 1 1 calc R . .
C25 C -0.6096(7) -0.3812(7) -0.0819(7) 0.045(2) Uani 1 1 d . . .
H25A H -0.6838 -0.4038 -0.0794 0.054 Uiso 1 1 calc R . .
C26 C -0.5649(6) -0.3724(7) 0.0053(7) 0.041(2) Uani 1 1 d . . .
H26A H -0.6074 -0.3880 0.0679 0.049 Uiso 1 1 calc R . .
C27 C -0.4522(6) -0.3392(6) 0.0018(6) 0.0291(19) Uani 1 1 d . . .
C28 C -0.4444(7) -0.3416(6) 0.1783(6) 0.0309(19) Uani 1 1 d . . .
H28A H -0.5181 -0.3661 0.1901 0.037 Uiso 1 1 calc R . .
C29 C -0.4531(7) -0.3344(6) 0.3443(6) 0.0322(19) Uani 1 1 d . . .
C30 C -0.4009(8) -0.3719(7) 0.4438(7) 0.042(2) Uani 1 1 d . . .
H30A H -0.3236 -0.3877 0.4492 0.051 Uiso 1 1 calc R . .
C31 C -0.6197(8) -0.3185(8) 0.4215(8) 0.054(3) Uani 1 1 d . . .
H31A H -0.6964 -0.2995 0.4142 0.064 Uiso 1 1 calc R . .
C32 C -0.5742(8) -0.3581(7) 0.5230(7) 0.048(2) Uani 1 1 d . . .
H32A H -0.6185 -0.3659 0.5830 0.058 Uiso 1 1 calc R . .
C33 C -0.4608(7) -0.3866(7) 0.5351(7) 0.046(2) Uani 1 1 d . . .
H33A H -0.4263 -0.4149 0.6035 0.055 Uiso 1 1 calc R . .
C34 C -0.0245(6) -0.1882(6) -0.2206(7) 0.035(2) Uani 1 1 d . . .
H34A H -0.0633 -0.2072 -0.2710 0.042 Uiso 1 1 calc R . .
C35 C 0.0816(7) -0.1488(7) -0.2450(7) 0.040(2) Uani 1 1 d . . .
H35A H 0.1157 -0.1423 -0.3099 0.048 Uiso 1 1 calc R . .
C36 C 0.1366(7) -0.1191(7) -0.1715(6) 0.040(2) Uani 1 1 d . . .
H36A H 0.2087 -0.0908 -0.1863 0.048 Uiso 1 1 calc R . .
C37 C 0.0860(6) -0.1308(6) -0.0772(7) 0.035(2) Uani 1 1 d . . .
H37A H 0.1237 -0.1113 -0.0266 0.042 Uiso 1 1 calc R . .
C38 C -0.0221(6) -0.1719(6) -0.0555(6) 0.0254(18) Uani 1 1 d . . .
C39 C -0.0483(7) -0.1605(6) 0.1134(6) 0.0269(18) Uani 1 1 d . . .
H39A H 0.0204 -0.1257 0.1061 0.032 Uiso 1 1 calc R . .
C40 C -0.0610(7) -0.1527(6) 0.2806(6) 0.0318(19) Uani 1 1 d . . .
C41 C -0.1300(7) -0.1559(7) 0.3624(6) 0.039(2) Uani 1 1 d . . .
H41A H -0.2049 -0.1758 0.3632 0.047 Uiso 1 1 calc R . .
C42 C 0.0847(8) -0.1038(7) 0.3589(7) 0.049(2) Uani 1 1 d . . .
H42A H 0.1599 -0.0849 0.3586 0.058 Uiso 1 1 calc R . .
C43 C 0.0202(8) -0.1026(7) 0.4405(7) 0.045(2) Uani 1 1 d . . .
H43A H 0.0505 -0.0832 0.4945 0.054 Uiso 1 1 calc R . .
C44 C -0.0879(8) -0.1295(7) 0.4440(7) 0.046(2) Uani 1 1 d . . .
H44A H -0.1337 -0.1302 0.5008 0.056 Uiso 1 1 calc R . .

loop_
_atom_site_aniso_label
_atom_site_aniso_U_11
_atom_site_aniso_U_22
_atom_site_aniso_U_33
_atom_site_aniso_U_23
_atom_site_aniso_U_13
_atom_site_aniso_U_12
Cr1 0.0249(7) 0.0264(7) 0.0241(7) -0.0080(5) -0.0007(5) 0.0001(5)
Cr2 0.0244(7) 0.0266(7) 0.0267(7) -0.0087(6) -0.0010(6) -0.0018(5)
N1 0.031(4) 0.045(4) 0.044(5) -0.021(4) -0.002(3) -0.006(3)
N2 0.027(3) 0.023(3) 0.027(4) -0.012(3) -0.003(3) 0.002(3)
N3 0.024(3) 0.027(4) 0.027(4) -0.007(3) -0.003(3) 0.003(3)
N4 0.103(7) 0.029(4) 0.034(4) -0.018(4) -0.013(4) 0.011(4)
N5 0.017(3) 0.030(4) 0.028(4) -0.009(3) -0.003(3) -0.002(3)
N6 0.024(3) 0.026(4) 0.027(4) -0.005(3) 0.003(3) 0.001(3)
N7 0.037(4) 0.037(4) 0.022(4) -0.011(3) 0.002(3) 0.000(3)
N8 0.043(4) 0.044(4) 0.024(4) -0.007(3) -0.001(3) -0.005(3)
N9 0.028(3) 0.022(3) 0.028(4) -0.007(3) 0.000(3) -0.002(3)
N10 0.024(3) 0.031(4) 0.031(4) -0.012(3) -0.004(3) 0.001(3)
N11 0.036(4) 0.038(4) 0.027(4) -0.009(3) -0.002(3) 0.001(3)
N12 0.047(5) 0.045(5) 0.043(5) -0.011(4) 0.005(4) 0.005(4)
N13 0.024(3) 0.027(4) 0.023(4) -0.009(3) 0.005(3) -0.002(3)
N14 0.026(3) 0.033(4) 0.022(4) -0.011(3) -0.004(3) 0.001(3)
N15 0.040(4) 0.030(4) 0.023(4) -0.010(3) -0.003(3) 0.001(3)
N16 0.038(4) 0.054(5) 0.033(4) -0.015(4) 0.005(3) -0.011(3)
C1 0.051(6) 0.060(6) 0.039(5) -0.026(5) -0.003(5) -0.003(5)
C2 0.055(6) 0.081(8) 0.036(6) -0.039(5) 0.001(5) -0.004(5)
C3 0.056(6) 0.044(5) 0.044(6) -0.025(5) -0.003(5) 0.003(4)
C4 0.043(5) 0.038(5) 0.039(5) -0.013(4) -0.009(4) 0.010(4)
C5 0.024(4) 0.035(5) 0.027(5) -0.006(4) -0.003(4) 0.004(3)
C6 0.018(4) 0.029(4) 0.044(5) -0.015(4) 0.004(4) -0.004(3)
C7 0.024(4) 0.029(5) 0.032(5) -0.010(4) 0.000(4) 0.007(3)
C8 0.042(5) 0.023(4) 0.034(5) -0.010(4) 0.002(4) 0.000(4)
C9 0.106(9) 0.030(5) 0.039(6) -0.003(5) -0.017(6) 0.010(5)
C10 0.058(6) 0.042(5) 0.015(4) -0.004(4) -0.002(4) 0.013(4)
C11 0.034(5) 0.037(5) 0.031(5) -0.006(4) 0.004(4) 0.001(4)
C12 0.022(4) 0.043(5) 0.041(5) -0.024(4) -0.010(4) 0.000(4)
C13 0.037(5) 0.036(5) 0.061(6) -0.029(5) -0.008(5) 0.008(4)
C14 0.053(6) 0.038(5) 0.053(6) -0.022(5) -0.015(5) 0.006(4)
C15 0.042(5) 0.031(5) 0.038(5) -0.005(4) -0.005(4) -0.004(4)
C16 0.022(4) 0.033(5) 0.036(5) -0.014(4) 0.001(4) -0.004(3)
C17 0.016(4) 0.033(4) 0.026(5) 0.000(4) 0.002(3) -0.004(3)
C18 0.030(4) 0.041(5) 0.025(5) -0.010(4) 0.008(4) -0.004(4)
C19 0.045(5) 0.046(6) 0.060(7) -0.024(5) -0.005(5) -0.002(4)
C20 0.044(5) 0.041(5) 0.047(6) -0.011(5) -0.004(5) -0.001(4)
C21 0.038(5) 0.064(7) 0.038(5) -0.016(5) 0.005(4) 0.009(5)
C22 0.035(5) 0.076(7) 0.052(6) -0.041(6) 0.008(5) -0.009(5)
C23 0.038(5) 0.034(5) 0.029(5) -0.013(4) 0.000(4) 0.002(4)
C24 0.039(5) 0.048(6) 0.046(6) -0.020(5) -0.007(5) -0.007(4)
C25 0.035(5) 0.044(5) 0.061(6) -0.026(5) -0.005(5) -0.007(4)
C26 0.023(4) 0.056(6) 0.054(6) -0.031(5) 0.008(4) -0.009(4)
C27 0.032(4) 0.019(4) 0.032(5) -0.006(4) 0.000(4) 0.006(3)
C28 0.030(4) 0.032(5) 0.024(5) -0.004(4) 0.008(4) 0.001(4)
C29 0.039(5) 0.027(4) 0.029(5) -0.009(4) 0.004(4) -0.004(4)
C30 0.053(6) 0.041(5) 0.036(5) -0.018(4) 0.003(5) -0.013(4)
C31 0.051(6) 0.055(6) 0.050(6) -0.016(5) 0.014(5) 0.000(5)
C32 0.071(7) 0.050(6) 0.024(5) -0.016(4) 0.005(5) -0.008(5)
C33 0.048(6) 0.055(6) 0.034(5) -0.017(4) 0.003(5) -0.012(5)
C34 0.030(5) 0.033(5) 0.037(5) -0.008(4) -0.006(4) -0.002(4)
C35 0.041(5) 0.048(5) 0.033(5) -0.017(4) 0.013(4) -0.007(4)
C36 0.046(5) 0.044(5) 0.028(5) -0.012(4) 0.005(4) -0.009(4)
C37 0.028(4) 0.042(5) 0.037(5) -0.020(4) -0.004(4) -0.002(4)
C38 0.026(4) 0.022(4) 0.025(4) -0.005(3) -0.008(4) 0.000(3)
C39 0.037(4) 0.024(4) 0.021(4) -0.010(3) 0.006(4) -0.004(3)
C40 0.042(5) 0.029(4) 0.018(4) -0.003(3) -0.003(4) 0.001(4)
C41 0.038(5) 0.044(5) 0.037(5) -0.019(4) 0.011(4) -0.002(4)
C42 0.054(6) 0.056(6) 0.031(5) -0.012(5) -0.017(5) -0.011(5)
C43 0.067(7) 0.037(5) 0.029(5) -0.013(4) -0.015(5) 0.004(5)
C44 0.052(6) 0.059(6) 0.036(5) -0.028(5) -0.007(5) 0.007(5)

loop_
_atom_type_symbol
_atom_type_description
_atom_type_scat_dispersion_real
_atom_type_scat_dispersion_imag
_atom_type_scat_source
C C 0.0033 0.0016 'International Tables Vol C Tables 4.2.6.8 and 6.1.1.4'
H H 0.0000 0.0000 'International Tables Vol C Tables 4.2.6.8 and 6.1.1.4'
N N 0.0061 0.0033 'International Tables Vol C Tables 4.2.6.8 and 6.1.1.4'
Cr Cr 0.3209 0.6236 'International Tables Vol C Tables 4.2.6.8 and 6.1.1.4'

loop_
_geom_angle_atom_site_label_1
_geom_angle_atom_site_label_2
_geom_angle_atom_site_label_3
_geom_angle
_geom_angle_site_symmetry_1
_geom_angle_site_symmetry_3
_geom_angle_publ_flag
Cr2 Cr1 N10 93.86(19) . . ?
Cr2 Cr1 N14 92.45(18) . . ?
N10 Cr1 N14 172.6(3) . . ?
Cr2 Cr1 N5 95.54(18) . . ?
N10 Cr1 N5 88.5(2) . . ?
N14 Cr1 N5 86.9(2) . . ?
Cr2 Cr1 N3 95.51(18) . . ?
N10 Cr1 N3 90.6(2) . . ?
N14 Cr1 N3 92.7(2) . . ?
N5 Cr1 N3 169.0(2) . . ?
Cr2 Cr1 N15 139.78(14) . . ?
N10 Cr1 N15 125.2(2) . . ?
N14 Cr1 N15 48.0(2) . . ?
N5 Cr1 N15 78.0(2) . . ?
N3 Cr1 N15 93.5(2) . . ?
Cr2 Cr1 N11 141.07(13) . . ?
N10 Cr1 N11 47.2(2) . . ?
N14 Cr1 N11 126.3(2) . . ?
N5 Cr1 N11 84.2(2) . . ?
N3 Cr1 N11 87.1(2) . . ?
N15 Cr1 N11 78.40(18) . . ?
Cr1 Cr2 N2 93.65(18) . . ?
Cr1 Cr2 N6 93.62(18) . . ?
N2 Cr2 N6 172.6(2) . . ?
Cr1 Cr2 N13 95.88(18) . . ?
N2 Cr2 N13 88.9(2) . . ?
N6 Cr2 N13 89.2(2) . . ?
Cr1 Cr2 N9 95.23(19) . . ?
N2 Cr2 N9 90.5(2) . . ?
N6 Cr2 N9 89.9(2) . . ?
N13 Cr2 N9 168.9(3) . . ?
Cr1 Cr2 N1 143.97(15) . . ?
N2 Cr2 N1 50.4(2) . . ?
N6 Cr2 N1 122.4(2) . . ?
N13 Cr2 N1 86.7(2) . . ?
N9 Cr2 N1 84.4(2) . . ?
Cr1 Cr2 N7 141.52(14) . . ?
N2 Cr2 N7 124.7(2) . . ?
N6 Cr2 N7 48.1(2) . . ?
N13 Cr2 N7 88.2(2) . . ?
N9 Cr2 N7 83.0(2) . . ?
N1 Cr2 N7 74.35(18) . . ?
C5 N1 C1 118.8(7) . . ?
C5 N1 Cr2 78.4(5) . . ?
C1 N1 Cr2 160.6(6) . . ?
C6 N2 C5 123.1(6) . . ?
C6 N2 Cr2 118.2(5) . . ?
C5 N2 Cr2 118.4(5) . . ?
C6 N3 C7 117.1(6) . . ?
C6 N3 Cr1 114.1(5) . . ?
C7 N3 Cr1 128.5(5) . . ?
C7 N4 C9 117.0(7) . . ?
C16 N5 C12 119.2(6) . . ?
C16 N5 Cr1 117.2(5) . . ?
C12 N5 Cr1 123.5(5) . . ?
C17 N6 C16 122.1(6) . . ?
C17 N6 Cr2 118.9(5) . . ?
C16 N6 Cr2 118.9(5) . . ?
C17 N7 C18 116.4(6) . . ?
C17 N7 Cr2 71.2(4) . . ?
C18 N7 Cr2 172.3(5) . . ?
C20 N8 C18 117.1(7) . . ?
C27 N9 C23 121.3(7) . . ?
C27 N9 Cr2 118.3(5) . . ?
C23 N9 Cr2 120.4(5) . . ?
C28 N10 C27 121.2(6) . . ?
C28 N10 Cr1 120.2(5) . . ?
C27 N10 Cr1 118.3(5) . . ?
C28 N11 C29 116.5(7) . . ?
C28 N11 Cr1 71.6(5) . . ?
C29 N11 Cr1 169.3(5) . . ?
C31 N12 C29 116.7(8) . . ?
C38 N13 C34 119.5(6) . . ?
C38 N13 Cr2 118.3(5) . . ?
C34 N13 Cr2 122.2(5) . . ?
C39 N14 C38 121.9(6) . . ?
C39 N14 Cr1 117.7(5) . . ?
C38 N14 Cr1 120.3(5) . . ?
C39 N15 C40 119.5(7) . . ?
C39 N15 Cr1 72.7(4) . . ?
C40 N15 Cr1 167.2(5) . . ?
C42 N16 C40 115.4(8) . . ?
N1 C1 C2 122.7(8) . . ?
C3 C2 C1 118.8(8) . . ?
C2 C3 C4 119.7(8) . . ?
C3 C4 C5 118.2(8) . . ?
N1 C5 C4 121.8(8) . . ?
N1 C5 N2 112.2(7) . . ?
C4 C5 N2 125.8(7) . . ?
N2 C6 N3 118.4(7) . . ?
N4 C7 C8 122.0(7) . . ?
N4 C7 N3 118.3(7) . . ?
C8 C7 N3 119.7(7) . . ?
C11 C8 C7 119.1(7) . . ?
N4 C9 C10 124.8(8) . . ?
C11 C10 C9 116.6(7) . . ?
C10 C11 C8 120.4(8) . . ?
C13 C12 N5 122.4(8) . . ?
C12 C13 C14 118.6(8) . . ?
C15 C14 C13 120.6(8) . . ?
C14 C15 C16 119.4(8) . . ?
N5 C16 N6 114.2(7) . . ?
N5 C16 C15 119.6(7) . . ?
N6 C16 C15 126.2(7) . . ?
N7 C17 N6 121.8(7) . . ?
N8 C18 C19 122.3(7) . . ?
N8 C18 N7 118.3(7) . . ?
C19 C18 N7 119.4(8) . . ?
C18 C19 C22 120.2(9) . . ?
N8 C20 C21 123.9(8) . . ?
C22 C21 C20 117.8(8) . . ?
C21 C22 C19 118.5(8) . . ?
N9 C23 C24 121.2(8) . . ?
C23 C24 C25 117.4(8) . . ?
C26 C25 C24 121.4(8) . . ?
C25 C26 C27 119.2(8) . . ?
N9 C27 N10 114.2(7) . . ?
N9 C27 C26 119.5(7) . . ?
N10 C27 C26 126.2(8) . . ?
N11 C28 N10 120.9(7) . . ?
N12 C29 C30 121.6(8) . . ?
N12 C29 N11 118.5(7) . . ?
C30 C29 N11 119.9(8) . . ?
C33 C30 C29 120.7(9) . . ?
N12 C31 C32 124.9(9) . . ?
C31 C32 C33 118.2(9) . . ?
C30 C33 C32 117.8(8) . . ?
N13 C34 C35 122.6(7) . . ?
C34 C35 C36 118.1(8) . . ?
C37 C36 C35 119.8(8) . . ?
C36 C37 C38 120.2(7) . . ?
N13 C38 N14 112.6(6) . . ?
N13 C38 C37 119.8(7) . . ?
N14 C38 C37 127.6(7) . . ?
N15 C39 N14 121.7(7) . . ?
N16 C40 C41 122.8(7) . . ?
N16 C40 N15 118.7(7) . . ?
C41 C40 N15 118.5(7) . . ?
C40 C41 C44 118.9(8) . . ?
N16 C42 C43 124.6(9) . . ?
C44 C43 C42 119.5(8) . . ?
C43 C44 C41 118.7(9) . . ?

loop_
_geom_bond_atom_site_label_1
_geom_bond_atom_site_label_2
_geom_bond_distance
_geom_bond_site_symmetry_2
_geom_bond_publ_flag
Cr1 Cr2 1.9380(18) . ?
Cr1 N10 2.061(6) . ?
Cr1 N14 2.066(6) . ?
Cr1 N5 2.073(6) . ?
Cr1 N3 2.083(6) . ?
Cr1 N15 3.063(6) . ?
Cr1 N11 3.123(7) . ?
Cr2 N2 2.032(6) . ?
Cr2 N6 2.052(6) . ?
Cr2 N13 2.058(6) . ?
Cr2 N9 2.065(6) . ?
Cr2 N1 2.930(7) . ?
Cr2 N7 3.103(6) . ?
N1 C5 1.328(10) . ?
N1 C1 1.330(10) . ?
N2 C6 1.322(9) . ?
N2 C5 1.398(9) . ?
N3 C6 1.318(9) . ?
N3 C7 1.402(9) . ?
N4 C7 1.333(10) . ?
N4 C9 1.348(11) . ?
N5 C16 1.329(9) . ?
N5 C12 1.361(9) . ?
N6 C17 1.351(9) . ?
N6 C16 1.374(9) . ?
N7 C17 1.291(9) . ?
N7 C18 1.401(9) . ?
N8 C20 1.328(10) . ?
N8 C18 1.349(10) . ?
N9 C27 1.323(9) . ?
N9 C23 1.360(9) . ?
N10 C28 1.350(9) . ?
N10 C27 1.374(9) . ?
N11 C28 1.286(9) . ?
N11 C29 1.398(10) . ?
N12 C31 1.337(11) . ?
N12 C29 1.356(10) . ?
N13 C38 1.341(9) . ?
N13 C34 1.351(10) . ?
N14 C39 1.347(9) . ?
N14 C38 1.359(9) . ?
N15 C39 1.257(9) . ?
N15 C40 1.413(9) . ?
N16 C42 1.335(10) . ?
N16 C40 1.358(10) . ?
C1 C2 1.378(13) . ?
C2 C3 1.356(12) . ?
C3 C4 1.382(11) . ?
C4 C5 1.394(11) . ?
C7 C8 1.381(10) . ?
C8 C11 1.381(11) . ?
C9 C10 1.376(12) . ?
C10 C11 1.363(11) . ?
C12 C13 1.357(11) . ?
C13 C14 1.364(12) . ?
C14 C15 1.344(11) . ?
C15 C16 1.423(11) . ?
C18 C19 1.355(11) . ?
C19 C22 1.380(12) . ?
C20 C21 1.387(12) . ?
C21 C22 1.372(12) . ?
C23 C24 1.384(11) . ?
C24 C25 1.394(12) . ?
C25 C26 1.342(11) . ?
C26 C27 1.424(10) . ?
C29 C30 1.379(11) . ?
C30 C33 1.374(12) . ?
C31 C32 1.367(12) . ?
C32 C33 1.391(13) . ?
C34 C35 1.376(11) . ?
C35 C36 1.378(11) . ?
C36 C37 1.363(11) . ?
C37 C38 1.403(10) . ?
C40 C41 1.367(11) . ?
C41 C44 1.381(11) . ?
C42 C43 1.349(12) . ?
C43 C44 1.345(12) . ?
